data_7026540
loop_
_publ_author_name
'Dastgir, Sarim'
'Lavoie, Gino G.'

_publ_section_title
;
 Coordination study of a new class of imine imidazol-2-imine ligands to
 titanium(IV) and palladium(II).
;
_journal_issue 30
_journal_name_full 'Dalton transactions (Cambridge, England : 2003)'
_journal_page_first 6943
_journal_page_last 6946
_journal_paper_doi 10.1039/c0dt00498g
_journal_volume 39
_journal_year 2010
_chemical_formula_moiety 'C74 H96 Cl4 N8 Pd2, 2(C H2 Cl2)'
_chemical_formula_sum 'C76 H100 Cl8 N8 Pd2'
_chemical_formula_weight 1622.04
_chemical_name_systematic
;
?
;
_space_group_IT_number 14
_symmetry_cell_setting monoclinic
_symmetry_space_group_name_Hall '-P 2yn'
_symmetry_space_group_name_H-M 'P 1 21/n 1'
_atom_sites_solution_hydrogens geom
_atom_sites_solution_primary direct
_atom_sites_solution_secondary difmap
_audit_creation_method SHELXL-97
_cell_angle_alpha 90.00
_cell_angle_beta 94.8230(16)
_cell_angle_gamma 90.00
_cell_formula_units_Z 2
_cell_length_a 14.0092(3)
_cell_length_b 21.2077(6)
_cell_length_c 14.3841(4)
_cell_measurement_reflns_used 28275
_cell_measurement_temperature 150(1)
_cell_measurement_theta_max 27.5
_cell_measurement_theta_min 2.7
_cell_volume 4258.43(19)
_computing_cell_refinement 'Denzo-SMN (Otwinowski & Minor, 1997)'
_computing_data_collection 'Collect (Nonius B.V., 1997-2002)'
_computing_data_reduction Denzo-SMN
_computing_molecular_graphics 'PLATON (Spek, 2009)'
_computing_publication_material 'SHELXTL V6.1'
_computing_structure_refinement 'SHELXTL V6.1 (Sheldrick, 2008)'
_computing_structure_solution 'SIR-92 (Altomare et al., 1994)'
_diffrn_ambient_temperature 150(1)
_diffrn_detector_area_resol_mean 9
_diffrn_measured_fraction_theta_full 0.991
_diffrn_measured_fraction_theta_max 0.991
_diffrn_measurement_device_type 'Nonius KappaCCD'
_diffrn_measurement_method '\f scans and \w scans with \k offsets'
_diffrn_radiation_monochromator graphite
_diffrn_radiation_source 'fine-focus sealed tube'
_diffrn_radiation_type MoK\a
_diffrn_radiation_wavelength 0.71073
_diffrn_reflns_av_R_equivalents 0.0629
_diffrn_reflns_av_sigmaI/netI 0.0636
_diffrn_reflns_limit_h_max 18
_diffrn_reflns_limit_h_min -18
_diffrn_reflns_limit_k_max 27
_diffrn_reflns_limit_k_min -27
_diffrn_reflns_limit_l_max 18
_diffrn_reflns_limit_l_min -18
_diffrn_reflns_number 28275
_diffrn_reflns_theta_full 27.49
_diffrn_reflns_theta_max 27.49
_diffrn_reflns_theta_min 2.74
_exptl_absorpt_coefficient_mu 0.716
_exptl_absorpt_correction_T_max 0.921
_exptl_absorpt_correction_T_min 0.662
_exptl_absorpt_correction_type multi-scan
_exptl_absorpt_process_details
;
multi-scan from symmetry-related measurements
Sortav (Blessing 1995)
;
_exptl_crystal_colour brown
_exptl_crystal_density_diffrn 1.265
_exptl_crystal_density_method 'not measured'
_exptl_crystal_description needle
_exptl_crystal_F_000 1680
_exptl_crystal_size_max 0.60
_exptl_crystal_size_mid 0.35
_exptl_crystal_size_min 0.12
_refine_diff_density_max 1.514
_refine_diff_density_min -1.118
_refine_diff_density_rms 0.131
_refine_ls_extinction_method none
_refine_ls_goodness_of_fit_ref 1.033
_refine_ls_hydrogen_treatment constr
_refine_ls_matrix_type full
_refine_ls_number_parameters 469
_refine_ls_number_reflns 9700
_refine_ls_number_restraints 12
_refine_ls_restrained_S_all 1.033
_refine_ls_R_factor_all 0.1276
_refine_ls_R_factor_gt 0.0863
_refine_ls_shift/su_max 0.001
_refine_ls_shift/su_mean 0.000
_refine_ls_structure_factor_coef Fsqd
_refine_ls_weighting_details 'calc w=1/[\s^2^(Fo^2^)+(0.1582P)^2^+9.0389P] where P=(Fo^2^+2Fc^2^)/3'
_refine_ls_weighting_scheme calc
_refine_ls_wR_factor_gt 0.2379
_refine_ls_wR_factor_ref 0.2769
_reflns_number_gt 6444
_reflns_number_total 9700
_reflns_threshold_expression I>2\s(I)
_cod_data_source_file c0dt00498g.txt
_cod_data_source_block k09220
_cod_depositor_comments
;
The following automatic conversions were performed:

'_symmetry_cell_setting' value 'Monoclinic' changed to 'monoclinic'
according to /home/saulius/struct/CIF-dictionaries/cif_core.dic
dictionary named 'cif_core.dic' version 2.4.2 from 2011-04-26.

Automatic conversion script
Id: cif_fix_values 1891 2012-01-12 08:04:46Z andrius 
;
_cod_original_sg_symbol_H-M 'P 21/n'
_cod_database_code 7026540

loop_
_symmetry_equiv_pos_as_xyz
'x, y, z'
'-x+1/2, y+1/2, -z+1/2'
'-x, -y, -z'
'x-1/2, -y-1/2, z-1/2'

loop_
_atom_site_label
_atom_site_type_symbol
_atom_site_fract_x
_atom_site_fract_y
_atom_site_fract_z
_atom_site_U_iso_or_equiv
_atom_site_adp_type
_atom_site_occupancy
_atom_site_symmetry_multiplicity
_atom_site_calc_flag
_atom_site_refinement_flags
_atom_site_disorder_group
Pd1 Pd 0.59912(3) 0.01851(2) 0.07324(3) 0.0392(2) Uani 0.8304(16) 1 d P 1
Cl1 Cl 0.48735(12) -0.06315(8) 0.05680(13) 0.0528(4) Uani 0.8304(16) 1 d P 1
Cl2 Cl 0.67081(14) -0.03185(8) 0.20173(13) 0.0532(4) Uani 0.8304(16) 1 d P 1
N1 N 0.8051(3) 0.2722(2) 0.2175(3) 0.0443(10) Uani 1 1 d . .
N2 N 0.8659(4) 0.1918(2) 0.2967(4) 0.0554(13) Uani 1 1 d . .
N3 N 0.7809(3) 0.1725(2) 0.1452(3) 0.0443(11) Uani 1 1 d . .
N4 N 0.6943(3) 0.0901(2) 0.0764(4) 0.0513(12) Uani 1 1 d . .
C1 C 0.8107(4) 0.2082(2) 0.2163(4) 0.0420(12) Uani 1 1 d . .
C2 C 0.8579(4) 0.2959(3) 0.2965(4) 0.0506(14) Uani 1 1 d . .
H2A H 0.8659 0.3391 0.3128 0.061 Uiso 1 1 calc R .
C3 C 0.8948(5) 0.2470(3) 0.3445(5) 0.0579(16) Uani 1 1 d . .
H3B H 0.9340 0.2491 0.4016 0.069 Uiso 1 1 calc R .
C4 C 0.9084(5) 0.1303(3) 0.3148(5) 0.0636(18) Uani 1 1 d . .
C5 C 0.8685(7) 0.0892(3) 0.3797(5) 0.076(2) Uani 1 1 d . .
C6 C 0.9136(8) 0.0313(4) 0.3946(7) 0.090(3) Uani 1 1 d . .
H6A H 0.8923 0.0025 0.4389 0.107 Uiso 1 1 calc R .
C7 C 0.9906(9) 0.0161(4) 0.3437(7) 0.094(3) Uani 1 1 d . .
H7A H 1.0174 -0.0249 0.3518 0.113 Uiso 1 1 calc R .
C8 C 1.0304(7) 0.0557(4) 0.2828(6) 0.087(3) Uani 1 1 d . .
H8 H 1.0853 0.0437 0.2526 0.105 Uiso 1 1 calc R .
C9 C 0.9863(7) 0.1156(3) 0.2664(5) 0.074(2) Uani 1 1 d . .
C10 C 1.0326(6) 0.1606(4) 0.2029(6) 0.081(2) Uani 1 1 d . .
H10A H 0.9937 0.2002 0.2012 0.097 Uiso 1 1 calc R .
C11 C 1.1364(8) 0.1794(6) 0.2369(8) 0.114(4) Uani 1 1 d . .
H11A H 1.1370 0.1993 0.2985 0.171 Uiso 1 1 calc R .
H11B H 1.1611 0.2092 0.1927 0.171 Uiso 1 1 calc R .
H11C H 1.1769 0.1417 0.2412 0.171 Uiso 1 1 calc R .
C12 C 1.0315(8) 0.1369(5) 0.1009(6) 0.103(3) Uani 1 1 d . .
H12A H 0.9655 0.1275 0.0769 0.155 Uiso 1 1 calc R .
H12B H 1.0705 0.0986 0.0990 0.155 Uiso 1 1 calc R .
H12C H 1.0578 0.1696 0.0622 0.155 Uiso 1 1 calc R .
C13 C 0.7876(6) 0.1075(4) 0.4366(6) 0.079(2) Uani 1 1 d . .
H13A H 0.7511 0.1422 0.4027 0.095 Uiso 1 1 calc R .
C14 C 0.8250(7) 0.1328(5) 0.5328(6) 0.091(3) Uani 1 1 d . .
H14A H 0.8657 0.1697 0.5250 0.136 Uiso 1 1 calc R .
H14B H 0.8624 0.1000 0.5672 0.136 Uiso 1 1 calc R .
H14C H 0.7707 0.1450 0.5677 0.136 Uiso 1 1 calc R .
C15 C 0.7168(8) 0.0528(5) 0.4490(8) 0.111(4) Uani 1 1 d . .
H15A H 0.7022 0.0315 0.3891 0.166 Uiso 1 1 calc R .
H15B H 0.6577 0.0696 0.4712 0.166 Uiso 1 1 calc R .
H15C H 0.7458 0.0226 0.4947 0.166 Uiso 1 1 calc R .
C16 C 0.7530(5) 0.3082(3) 0.1453(4) 0.0502(14) Uani 1 1 d . .
C17 C 0.6588(5) 0.3228(3) 0.1551(4) 0.0572(16) Uani 1 1 d . .
C18 C 0.6088(6) 0.3555(3) 0.0827(5) 0.069(2) Uani 1 1 d . .
H18A H 0.5428 0.3647 0.0864 0.083 Uiso 1 1 calc R .
C19 C 0.6528(7) 0.3749(3) 0.0058(5) 0.079(2) Uani 1 1 d . .
H19A H 0.6180 0.3983 -0.0422 0.094 Uiso 1 1 calc R .
C20 C 0.7475(8) 0.3603(3) -0.0013(5) 0.085(3) Uani 1 1 d . .
H20A H 0.7774 0.3734 -0.0550 0.102 Uiso 1 1 calc R .
C21 C 0.8011(6) 0.3265(3) 0.0687(5) 0.0649(18) Uani 1 1 d . .
C22 C 0.6083(5) 0.3062(3) 0.2430(4) 0.0576(16) Uani 1 1 d . .
H22A H 0.6485 0.2737 0.2783 0.069 Uiso 1 1 calc R .
C23 C 0.6038(6) 0.3629(4) 0.3055(5) 0.073(2) Uani 1 1 d . .
H23A H 0.6687 0.3792 0.3211 0.110 Uiso 1 1 calc R .
H23B H 0.5755 0.3508 0.3629 0.110 Uiso 1 1 calc R .
H23C H 0.5644 0.3957 0.2732 0.110 Uiso 1 1 calc R .
C24 C 0.5080(6) 0.2771(4) 0.2203(7) 0.087(2) Uani 1 1 d . .
H24A H 0.4862 0.2577 0.2765 0.130 Uiso 1 1 calc R .
H24B H 0.5112 0.2450 0.1716 0.130 Uiso 1 1 calc R .
H24C H 0.4629 0.3103 0.1981 0.130 Uiso 1 1 calc R .
C25 C 0.9041(7) 0.3108(4) 0.0603(7) 0.088(3) Uani 1 1 d . .
H25A H 0.9233 0.2777 0.1079 0.105 Uiso 1 1 calc R .
C26 C 0.9661(10) 0.3708(7) 0.0845(12) 0.167(6) Uani 1 1 d . .
H26A H 0.9240 0.4074 0.0896 0.250 Uiso 1 1 calc R .
H26B H 1.0089 0.3784 0.0351 0.250 Uiso 1 1 calc R .
H26C H 1.0044 0.3644 0.1440 0.250 Uiso 1 1 calc R .
C27 C 0.9259(10) 0.2862(6) -0.0332(9) 0.125(4) Uani 1 1 d . .
H27A H 0.8836 0.2505 -0.0506 0.188 Uiso 1 1 calc R .
H27B H 0.9928 0.2722 -0.0303 0.188 Uiso 1 1 calc R .
H27C H 0.9156 0.3197 -0.0799 0.188 Uiso 1 1 calc R .
C28 C 0.7116(4) 0.1303(3) 0.1470(4) 0.0477(13) Uani 1 1 d . .
C29 C 0.6461(5) 0.1270(3) 0.2241(5) 0.0607(17) Uani 1 1 d . .
H29A H 0.6529 0.1654 0.2619 0.091 Uiso 1 1 calc R .
H29B H 0.6628 0.0902 0.2635 0.091 Uiso 1 1 calc R .
H29C H 0.5797 0.1231 0.1973 0.091 Uiso 1 1 calc R .
C30 C 0.7465(4) 0.0971(2) -0.0049(4) 0.0434(12) Uani 1 1 d . .
C31 C 0.8205(4) 0.0542(3) -0.0180(4) 0.0491(13) Uani 1 1 d . .
C32 C 0.8669(5) 0.0582(4) -0.1001(5) 0.0654(19) Uani 1 1 d . .
H32A H 0.9168 0.0295 -0.1111 0.079 Uiso 1 1 calc R .
C33 C 0.8394(6) 0.1043(4) -0.1658(5) 0.074(2) Uani 1 1 d . .
H33A H 0.8696 0.1070 -0.2224 0.088 Uiso 1 1 calc R .
C34 C 0.7681(6) 0.1459(4) -0.1479(5) 0.072(2) Uani 1 1 d . .
H34A H 0.7504 0.1775 -0.1929 0.087 Uiso 1 1 calc R .
C35 C 0.7215(4) 0.1439(3) -0.0681(5) 0.0565(15) Uani 1 1 d . .
C36 C 0.6468(5) 0.1936(3) -0.0475(6) 0.0680(19) Uani 1 1 d . .
H36A H 0.6158 0.2097 -0.1064 0.102 Uiso 1 1 calc R .
H36B H 0.6783 0.2284 -0.0123 0.102 Uiso 1 1 calc R .
H36C H 0.5986 0.1745 -0.0108 0.102 Uiso 1 1 calc R .
C37 C 0.8503(5) 0.0041(4) 0.0542(6) 0.0711(19) Uani 1 1 d . .
H37A H 0.8510 0.0223 0.1169 0.107 Uiso 1 1 calc R .
H37B H 0.9145 -0.0113 0.0440 0.107 Uiso 1 1 calc R .
H37C H 0.8047 -0.0310 0.0484 0.107 Uiso 1 1 calc R .
Pd1A Pd 0.45669(17) -0.07424(12) -0.02010(17) 0.0412(9) Uiso 0.1696(16) 1 d P 2
Cl1A Cl 0.6053(7) -0.0277(5) 0.0157(7) 0.060(2) Uiso 0.1696(16) 1 d P 2
Cl2A Cl 0.5342(7) -0.1694(5) -0.0257(7) 0.063(2) Uiso 0.1696(16) 1 d P 2
Cl3 Cl 0.6243(8) -0.1935(6) -0.0759(8) 0.207(3) Uani 0.50 1 d PD .
Cl4 Cl 0.7955(8) -0.2307(6) 0.0152(8) 0.207(3) Uani 0.50 1 d PD .
C1S C 0.7264(9) -0.1682(9) -0.0183(12) 0.110(7) Uani 0.50 1 d PDU .
H1S1 H 0.7116 -0.1436 0.0372 0.132 Uiso 0.50 1 calc PR .
H1S2 H 0.7612 -0.1404 -0.0592 0.132 Uiso 0.50 1 calc PR .
Cl5 Cl 0.6354(4) -0.0711(4) -0.1723(7) 0.149(3) Uani 0.50 1 d PD .
Cl6 Cl 0.6796(7) -0.0039(4) -0.3303(5) 0.162(3) Uani 0.50 1 d PD .
C2S C 0.6250(15) -0.0021(7) -0.2304(8) 0.100(6) Uani 0.50 1 d PD .
H2S1 H 0.5562 0.0077 -0.2449 0.120 Uiso 0.50 1 calc PR .
H2S2 H 0.6534 0.0320 -0.1899 0.120 Uiso 0.50 1 calc PR .

loop_
_atom_site_aniso_label
_atom_site_aniso_U_11
_atom_site_aniso_U_22
_atom_site_aniso_U_33
_atom_site_aniso_U_23
_atom_site_aniso_U_13
_atom_site_aniso_U_12
Pd1 0.0386(3) 0.0281(3) 0.0505(3) -0.0029(2) 0.0025(2) -0.00565(19)
Cl1 0.0482(9) 0.0410(9) 0.0673(11) 0.0109(8) -0.0060(8) -0.0148(7)
Cl2 0.0646(11) 0.0328(8) 0.0602(10) 0.0020(7) -0.0070(8) -0.0065(7)
N1 0.056(3) 0.029(2) 0.047(2) -0.0048(19) -0.001(2) 0.000(2)
N2 0.068(3) 0.031(2) 0.064(3) -0.005(2) -0.020(3) 0.002(2)
N3 0.051(3) 0.032(2) 0.048(2) -0.0020(19) -0.008(2) -0.012(2)
N4 0.046(3) 0.048(3) 0.061(3) -0.021(2) 0.012(2) -0.014(2)
C1 0.047(3) 0.031(3) 0.047(3) 0.001(2) -0.003(2) -0.005(2)
C2 0.055(3) 0.035(3) 0.060(3) -0.009(3) -0.005(3) -0.003(3)
C3 0.067(4) 0.040(3) 0.062(4) -0.013(3) -0.022(3) 0.002(3)
C4 0.081(5) 0.041(3) 0.064(4) -0.016(3) -0.021(4) 0.008(3)
C5 0.113(6) 0.038(3) 0.069(4) 0.008(3) -0.037(4) -0.008(4)
C6 0.118(7) 0.050(4) 0.092(6) 0.002(4) -0.039(6) 0.001(5)
C7 0.150(10) 0.047(4) 0.077(5) -0.006(4) -0.044(6) 0.021(5)
C8 0.111(7) 0.068(5) 0.074(5) -0.031(4) -0.040(5) 0.028(5)
C9 0.108(6) 0.050(4) 0.058(4) -0.008(3) -0.024(4) 0.010(4)
C10 0.076(5) 0.083(6) 0.081(5) -0.032(5) -0.006(4) 0.024(4)
C11 0.109(7) 0.123(9) 0.104(7) -0.039(7) -0.031(6) 0.019(7)
C12 0.104(7) 0.125(8) 0.079(6) -0.040(6) -0.008(5) -0.007(6)
C13 0.088(5) 0.055(4) 0.090(5) 0.016(4) -0.012(5) 0.000(4)
C14 0.099(6) 0.100(7) 0.070(5) 0.011(5) -0.017(4) -0.006(5)
C15 0.113(8) 0.086(7) 0.129(8) 0.036(6) -0.018(7) -0.029(6)
C16 0.073(4) 0.030(3) 0.047(3) -0.005(2) -0.001(3) 0.003(3)
C17 0.081(4) 0.036(3) 0.052(3) -0.002(3) -0.010(3) 0.012(3)
C18 0.089(5) 0.051(4) 0.065(4) -0.002(3) -0.008(4) 0.025(4)
C19 0.129(7) 0.049(4) 0.055(4) 0.004(3) -0.008(4) 0.028(4)
C20 0.160(9) 0.045(4) 0.051(4) 0.007(3) 0.016(5) 0.010(5)
C21 0.095(5) 0.041(3) 0.059(4) 0.004(3) 0.008(4) -0.002(3)
C22 0.065(4) 0.052(4) 0.055(3) 0.001(3) 0.001(3) 0.015(3)
C23 0.086(5) 0.064(4) 0.071(4) -0.014(4) 0.015(4) 0.016(4)
C24 0.090(6) 0.071(5) 0.098(6) 0.007(5) -0.002(5) 0.003(5)
C25 0.095(6) 0.077(5) 0.097(6) 0.018(5) 0.039(5) 0.000(5)
C26 0.119(10) 0.164(13) 0.225(17) -0.068(13) 0.057(10) -0.050(10)
C27 0.153(10) 0.105(8) 0.125(9) -0.016(7) 0.051(8) 0.011(8)
C28 0.042(3) 0.037(3) 0.064(3) -0.012(3) 0.003(3) 0.000(2)
C29 0.056(4) 0.059(4) 0.068(4) -0.022(3) 0.014(3) -0.010(3)
C30 0.046(3) 0.031(3) 0.054(3) -0.012(2) 0.007(2) -0.011(2)
C31 0.048(3) 0.042(3) 0.056(3) -0.014(3) 0.000(3) -0.009(3)
C32 0.054(3) 0.068(4) 0.077(4) -0.032(4) 0.017(3) -0.013(3)
C33 0.084(5) 0.084(5) 0.056(4) -0.008(4) 0.021(4) -0.029(4)
C34 0.076(5) 0.067(5) 0.072(5) 0.014(4) -0.004(4) -0.015(4)
C35 0.052(3) 0.040(3) 0.077(4) 0.003(3) 0.003(3) -0.017(3)
C36 0.062(4) 0.051(4) 0.089(5) 0.009(4) -0.004(4) -0.005(3)
C37 0.057(4) 0.069(5) 0.086(5) 0.002(4) -0.001(4) 0.005(4)
Cl3 0.187(6) 0.225(8) 0.213(7) -0.042(6) 0.040(5) -0.050(6)
Cl4 0.187(6) 0.225(8) 0.213(7) -0.042(6) 0.040(5) -0.050(6)
C1S 0.100(11) 0.149(15) 0.085(10) 0.003(11) 0.036(9) -0.036(11)
Cl5 0.089(4) 0.143(6) 0.225(8) -0.036(6) 0.060(4) -0.003(4)
Cl6 0.186(7) 0.202(7) 0.107(4) -0.079(5) 0.063(5) -0.015(6)
C2S 0.098(13) 0.085(12) 0.117(16) -0.049(12) 0.014(12) -0.007(11)

loop_
_atom_type_symbol
_atom_type_description
_atom_type_scat_dispersion_real
_atom_type_scat_dispersion_imag
_atom_type_scat_source
C C 0.0033 0.0016 'International Tables Vol C Tables 4.2.6.8 and 6.1.1.4'
H H 0.0000 0.0000 'International Tables Vol C Tables 4.2.6.8 and 6.1.1.4'
N N 0.0061 0.0033 'International Tables Vol C Tables 4.2.6.8 and 6.1.1.4'
Cl Cl 0.1484 0.1585 'International Tables Vol C Tables 4.2.6.8 and 6.1.1.4'
Pd Pd -0.9988 1.0072 'International Tables Vol C Tables 4.2.6.8 and 6.1.1.4'

loop_
_geom_angle_atom_site_label_1
_geom_angle_atom_site_label_2
_geom_angle_atom_site_label_3
_geom_angle
_geom_angle_site_symmetry_1
_geom_angle_site_symmetry_3
N4 Pd1 Cl2 95.07(16) . .
N4 Pd1 Cl1 175.48(16) . .
Cl2 Pd1 Cl1 88.89(6) . .
N4 Pd1 Cl1 90.60(16) . 3_655
Cl2 Pd1 Cl1 174.20(6) . 3_655
Cl1 Pd1 Cl1 85.50(6) . 3_655
Pd1 Cl1 Pd1 94.50(6) . 3_655
C1 N1 C2 110.0(5) . .
C1 N1 C16 123.2(5) . .
C2 N1 C16 126.8(5) . .
C1 N2 C3 108.5(5) . .
C1 N2 C4 124.8(5) . .
C3 N2 C4 124.6(5) . .
C1 N3 C28 124.2(5) . .
C28 N4 C30 118.8(5) . .
C28 N4 Pd1 125.2(4) . .
C30 N4 Pd1 116.0(3) . .
C28 N4 Pd1A 118.7(4) . 3_655
C30 N4 Pd1A 104.6(3) . 3_655
Pd1 N4 Pd1A 43.31(11) . 3_655
N3 C1 N1 124.8(5) . .
N3 C1 N2 128.7(5) . .
N1 C1 N2 105.7(4) . .
C3 C2 N1 107.4(5) . .
C2 C3 N2 108.4(5) . .
C9 C4 C5 124.3(7) . .
C9 C4 N2 116.4(7) . .
C5 C4 N2 119.3(7) . .
C6 C5 C4 116.2(10) . .
C6 C5 C13 119.9(8) . .
C4 C5 C13 123.7(7) . .
C5 C6 C7 119.1(10) . .
C8 C7 C6 124.8(8) . .
C7 C8 C9 117.4(10) . .
C4 C9 C8 118.0(8) . .
C4 C9 C10 124.2(7) . .
C8 C9 C10 117.6(9) . .
C9 C10 C11 114.4(8) . .
C9 C10 C12 113.5(8) . .
C11 C10 C12 108.5(8) . .
C5 C13 C14 111.4(7) . .
C5 C13 C15 113.0(8) . .
C14 C13 C15 109.3(8) . .
C17 C16 C21 123.4(6) . .
C17 C16 N1 118.6(6) . .
C21 C16 N1 118.0(6) . .
C16 C17 C18 117.6(7) . .
C16 C17 C22 122.9(5) . .
C18 C17 C22 119.5(6) . .
C19 C18 C17 121.4(8) . .
C18 C19 C20 119.6(7) . .
C19 C20 C21 121.6(8) . .
C16 C21 C20 116.4(8) . .
C16 C21 C25 122.4(7) . .
C20 C21 C25 121.2(7) . .
C23 C22 C17 110.5(6) . .
C23 C22 C24 111.2(6) . .
C17 C22 C24 112.9(6) . .
C21 C25 C27 114.9(9) . .
C21 C25 C26 108.8(8) . .
C27 C25 C26 109.4(9) . .
N3 C28 N4 120.3(5) . .
N3 C28 C29 122.9(5) . .
N4 C28 C29 116.7(5) . .
C35 C30 C31 122.1(6) . .
C35 C30 N4 119.7(5) . .
C31 C30 N4 118.2(5) . .
C32 C31 C30 118.3(6) . .
C32 C31 C37 120.0(6) . .
C30 C31 C37 121.7(6) . .
C33 C32 C31 119.6(7) . .
C34 C33 C32 119.2(7) . .
C35 C34 C33 122.9(7) . .
C34 C35 C30 117.8(6) . .
C34 C35 C36 121.4(6) . .
C30 C35 C36 120.7(6) . .
N4 Pd1A Cl2A 107.0(3) 3_655 .
N4 Pd1A Cl1A 162.1(3) 3_655 .
Cl2A Pd1A Cl1A 87.9(4) . .
N4 Pd1A Cl1A 78.8(3) 3_655 3_655
Cl2A Pd1A Cl1A 173.6(4) . 3_655
Cl1A Pd1A Cl1A 85.9(4) . 3_655
Pd1A Cl1A Pd1A 94.1(4) . 3_655
Cl3 Cl2A Pd1A 134.0(8) . .
Cl2A Cl3 C1S 110.4(10) . .
Cl3 C1S Cl4 109.5(12) . .
Cl6 C2S Cl5 112.1(10) . .

loop_
_geom_bond_atom_site_label_1
_geom_bond_atom_site_label_2
_geom_bond_distance
_geom_bond_site_symmetry_2
Pd1 N4 2.019(5) .
Pd1 Cl2 2.2920(18) .
Pd1 Cl1 2.3335(16) .
Pd1 Cl1 2.3413(18) 3_655
Cl1 Pd1 2.3413(18) 3_655
N1 C1 1.360(7) .
N1 C2 1.395(7) .
N1 C16 1.438(7) .
N2 C1 1.381(7) .
N2 C3 1.401(7) .
N2 C4 1.447(8) .
N3 C1 1.313(7) .
N3 C28 1.321(7) .
N4 C28 1.332(7) .
N4 C30 1.439(7) .
N4 Pd1A 2.226(5) 3_655
C2 C3 1.327(9) .
C4 C9 1.378(12) .
C4 C5 1.425(11) .
C5 C6 1.390(11) .
C5 C13 1.502(13) .
C6 C7 1.391(15) .
C7 C8 1.365(15) .
C8 C9 1.423(11) .
C9 C10 1.506(13) .
C10 C11 1.547(13) .
C10 C12 1.550(11) .
C13 C14 1.536(11) .
C13 C15 1.546(12) .
C16 C17 1.375(10) .
C16 C21 1.395(9) .
C17 C18 1.391(9) .
C17 C22 1.540(10) .
C18 C19 1.374(11) .
C19 C20 1.375(13) .
C20 C21 1.402(11) .
C21 C25 1.495(12) .
C22 C23 1.507(9) .
C22 C24 1.544(11) .
C25 C27 1.498(14) .
C25 C26 1.564(15) .
C28 C29 1.499(9) .
C30 C35 1.370(9) .
C30 C31 1.404(8) .
C31 C32 1.398(9) .
C31 C37 1.520(10) .
C32 C33 1.392(11) .
C33 C34 1.373(12) .
C34 C35 1.368(11) .
C35 C36 1.532(10) .
Pd1A N4 2.226(5) 3_655
Pd1A Cl2A 2.296(11) .
Pd1A Cl1A 2.322(10) .
Pd1A Cl1A 2.332(10) 3_655
Cl1A Pd1A 2.332(10) 3_655
Cl2A Cl3 1.590(15) .
Cl3 C1S 1.681(10) .
Cl4 C1S 1.687(10) .
Cl5 C2S 1.686(10) .
Cl6 C2S 1.684(10) .
